data_7052995
loop_
_publ_author_name
'Lang, Thomas'
'Graf, Ernest'
'Kyritsakas, Nathalie'
'Hosseini, Mir Wais'

_publ_section_title
;
 Zinc-- and palladium--porphyrin based turnstiles
;
_journal_issue 1
_journal_name_full 'New Journal of Chemistry'
_journal_page_first 112
_journal_paper_doi 10.1039/c2nj40657h
_journal_volume 37
_journal_year 2013
_chemical_formula_moiety '2(C69 H63 N7 O10 Pd), 2(C5 H12), 3(H2 O)'
_chemical_formula_sum 'C148 H156 N14 O23 Pd2'
_chemical_formula_weight 2711.67
_chemical_name_systematic
;

?

;
_space_group_IT_number 2
_symmetry_cell_setting triclinic
_symmetry_space_group_name_Hall '-P 1'
_symmetry_space_group_name_H-M 'P -1'
_atom_sites_solution_hydrogens geom
_atom_sites_solution_primary direct
_atom_sites_solution_secondary difmap
_audit_creation_method SHELXL-97
_cell_angle_alpha 63.953(3)
_cell_angle_beta 84.648(3)
_cell_angle_gamma 64.883(3)
_cell_formula_units_Z 1
_cell_length_a 14.8196(12)
_cell_length_b 17.1292(15)
_cell_length_c 17.1532(17)
_cell_measurement_reflns_used 7380
_cell_measurement_temperature 173(2)
_cell_measurement_theta_max 22.98
_cell_measurement_theta_min 2.36
_cell_volume 3518.9(6)
_computing_cell_refinement 'Bruker SMART'
_computing_data_collection 'Bruker SMART'
_computing_data_reduction 'Bruker SAINT'
_computing_molecular_graphics 'Bruker SHELXTL'
_computing_publication_material 'Bruker SHELXTL'
_computing_structure_refinement 'SHELXL-97 (Sheldrick, 1997)'
_computing_structure_solution 'SHELXS-97 (Sheldrick, 1990)'
_diffrn_ambient_temperature 173(2)
_diffrn_measured_fraction_theta_full 0.943
_diffrn_measured_fraction_theta_max 0.943
_diffrn_measurement_device_type 'CCD area detector'
_diffrn_measurement_method 'phi and omega scans'
_diffrn_radiation_monochromator graphite
_diffrn_radiation_source 'fine-focus sealed tube'
_diffrn_radiation_type MoK\a
_diffrn_radiation_wavelength 0.71073
_diffrn_reflns_av_R_equivalents 0.0378
_diffrn_reflns_av_sigmaI/netI 0.0637
_diffrn_reflns_limit_h_max 18
_diffrn_reflns_limit_h_min -15
_diffrn_reflns_limit_k_max 23
_diffrn_reflns_limit_k_min -22
_diffrn_reflns_limit_l_max 24
_diffrn_reflns_limit_l_min -23
_diffrn_reflns_number 12750
_diffrn_reflns_theta_full 24.80
_diffrn_reflns_theta_max 24.800
_diffrn_reflns_theta_min 1.46
_exptl_absorpt_coefficient_mu 0.328
_exptl_absorpt_correction_T_max 0.9838
_exptl_absorpt_correction_T_min 0.9711
_exptl_absorpt_correction_type multi-scan
_exptl_absorpt_process_details sadabs
_exptl_crystal_colour purple
_exptl_crystal_density_diffrn 1.280
_exptl_crystal_density_meas ?
_exptl_crystal_density_method 'not measured'
_exptl_crystal_description prism
_exptl_crystal_F_000 1418
_exptl_crystal_size_max 0.09
_exptl_crystal_size_mid 0.06
_exptl_crystal_size_min 0.05
_refine_diff_density_max 2.697
_refine_diff_density_min -2.129
_refine_diff_density_rms 0.217
_refine_ls_extinction_method none
_refine_ls_goodness_of_fit_ref 1.416
_refine_ls_hydrogen_treatment constr
_refine_ls_matrix_type full
_refine_ls_number_parameters 680
_refine_ls_number_reflns 6654
_refine_ls_number_restraints 8
_refine_ls_restrained_S_all 1.219
_refine_ls_R_factor_all 0.1510
_refine_ls_R_factor_gt 0.1132
_refine_ls_shift/su_max 0.023
_refine_ls_shift/su_mean 0.003
_refine_ls_structure_factor_coef Fsqd
_refine_ls_weighting_details 'calc w=1/[\s^2^(Fo^2^)+(0.2000P)^2^+0.0000P] where P=(Fo^2^+2Fc^2^)/3'
_refine_ls_weighting_scheme calc
_refine_ls_wR_factor_gt 0.2997
_refine_ls_wR_factor_ref 0.3255
_reflns_number_gt 5276
_reflns_number_total 11654
_reflns_threshold_expression >2sigma(I)
_cod_data_source_file c2nj40657h.txt
_cod_data_source_block e1852a
_cod_depositor_comments
;
The following automatic conversions were performed:

'_symmetry_cell_setting' value 'Triclinic' changed to 'triclinic'
according to /home/saulius/struct/CIF-dictionaries/cif_core.dic
dictionary named 'cif_core.dic' version 2.4.2 from 2011-04-26.

Automatic conversion script
Id: cif_fix_values 1891 2012-01-12 08:04:46Z andrius 

The following automatic conversions were performed:

'_exptl_crystal_density_meas' value 'none' was changed to '?' - the
value is perceived as not measured.

Automatic conversion script
Id: cif_fix_values 3008 2015-01-20 13:52:24Z robertas 
;
_cod_original_cell_volume 3518.9(5)
_cod_original_sg_symbol_H-M P-1
_cod_database_code 7052995

loop_
_symmetry_equiv_pos_as_xyz
'x, y, z'
'-x, -y, -z'

loop_
_atom_site_label
_atom_site_type_symbol
_atom_site_fract_x
_atom_site_fract_y
_atom_site_fract_z
_atom_site_U_iso_or_equiv
_atom_site_adp_type
_atom_site_occupancy
_atom_site_symmetry_multiplicity
_atom_site_calc_flag
_atom_site_refinement_flags
Pd1 Pd 0.97639(6) 0.65861(6) 0.87900(6) 0.0263(6) Uani 1 1 d .
N1 N 0.8272(7) 0.7379(6) 0.8494(6) 0.0259(14) Uani 1 1 d .
N2 N 0.9611(7) 0.5504(6) 0.8745(6) 0.0259(14) Uani 1 1 d .
N3 N 1.1271(7) 0.5808(6) 0.9050(6) 0.0269(13) Uani 1 1 d .
N4 N 0.9902(8) 0.7677(7) 0.8864(7) 0.0281(14) Uani 1 1 d .
C1 C 0.7748(9) 0.8300(7) 0.8400(8) 0.0259(14) Uani 1 1 d .
C2 C 0.6691(9) 0.8629(8) 0.8133(8) 0.0259(14) Uani 1 1 d .
H2 H 0.6163 0.9243 0.8014 0.031 Uiso 1 1 calc R
C3 C 0.6609(9) 0.7907(7) 0.8089(7) 0.0259(14) Uani 1 1 d .
H3 H 0.6009 0.7919 0.7919 0.031 Uiso 1 1 calc R
C4 C 0.7582(9) 0.7101(7) 0.8342(8) 0.0259(14) Uani 1 1 d .
C5 C 0.7768(9) 0.6202(8) 0.8420(8) 0.024(3) Uani 1 1 d .
C6 C 0.8734(9) 0.5446(8) 0.8653(8) 0.0259(14) Uani 1 1 d .
C7 C 0.8952(8) 0.4476(7) 0.8775(7) 0.0259(14) Uani 1 1 d .
H7 H 0.8479 0.4242 0.8761 0.031 Uiso 1 1 calc R
C8 C 0.9953(8) 0.3990(8) 0.8911(7) 0.0259(14) Uani 1 1 d .
H8 H 1.0326 0.3343 0.9001 0.031 Uiso 1 1 calc R
C9 C 1.0364(9) 0.4622(7) 0.8895(8) 0.0259(14) Uani 1 1 d .
C10 C 1.1430(9) 0.4361(7) 0.8943(8) 0.0259(14) Uani 1 1 d .
C11 C 1.1795(9) 0.4967(8) 0.8995(8) 0.0269(13) Uani 1 1 d .
C12 C 1.2848(9) 0.4740(8) 0.9030(8) 0.0269(13) Uani 1 1 d .
H12 H 1.3372 0.4193 0.8999 0.032 Uiso 1 1 calc R
C13 C 1.2957(9) 0.5433(7) 0.9114(8) 0.0269(13) Uani 1 1 d .
H13 H 1.3575 0.5459 0.9170 0.032 Uiso 1 1 calc R
C14 C 1.1977(9) 0.6134(8) 0.9106(8) 0.0269(13) Uani 1 1 d .
C15 C 1.1735(9) 0.6972(8) 0.9148(8) 0.0269(13) Uani 1 1 d .
C16 C 1.0793(9) 0.7676(8) 0.9056(8) 0.0281(14) Uani 1 1 d .
C17 C 1.0550(9) 0.8565(8) 0.9131(8) 0.0281(14) Uani 1 1 d .
H17 H 1.1012 0.8739 0.9284 0.034 Uiso 1 1 calc R
C18 C 0.9553(9) 0.9085(8) 0.8942(8) 0.0281(14) Uani 1 1 d .
H18 H 0.9183 0.9703 0.8922 0.034 Uiso 1 1 calc R
C19 C 0.9143(9) 0.8537(8) 0.8775(8) 0.0281(14) Uani 1 1 d .
C20 C 0.8114(9) 0.8850(8) 0.8541(8) 0.0281(14) Uani 1 1 d .
C21 C 0.6909(10) 0.6023(9) 0.8241(10) 0.0397(15) Uani 1 1 d .
C22 C 0.6953(10) 0.5728(9) 0.7584(9) 0.0397(15) Uani 1 1 d .
H22 H 0.7517 0.5634 0.7266 0.048 Uiso 1 1 calc R
C23 C 0.6186(10) 0.5580(9) 0.7415(9) 0.0397(15) Uani 1 1 d .
C24 C 0.5321(10) 0.5726(9) 0.7875(9) 0.0397(15) Uani 1 1 d .
H24 H 0.4781 0.5623 0.7748 0.048 Uiso 1 1 calc R
C25 C 0.5296(10) 0.6021(9) 0.8511(9) 0.0397(15) Uani 1 1 d .
H25 H 0.4728 0.6131 0.8823 0.048 Uiso 1 1 calc R
C26 C 0.6089(10) 0.6157(9) 0.8699(9) 0.0397(15) Uani 1 1 d .
H26 H 0.6067 0.6346 0.9148 0.048 Uiso 1 1 calc R
O1 O 0.6287(8) 0.5247(7) 0.6802(7) 0.060(3) Uani 1 1 d .
C27 C 0.5495(15) 0.5096(14) 0.6573(12) 0.075(5) Uani 1 1 d .
H27A H 0.4915 0.5717 0.6235 0.090 Uiso 1 1 calc R
H27B H 0.5270 0.4706 0.7102 0.090 Uiso 1 1 calc R
C28 C 0.598(3) 0.453(2) 0.599(2) 0.075(5) Uani 1 1 d .
H28A H 0.662883 0.400079 0.629994 0.090 Uiso 1 1 calc R
H28B H 0.5573 0.4208 0.5956 0.090 Uiso 1 1 calc R
O2 O 0.5986(11) 0.5220(16) 0.5148(11) 0.127(7) Uani 1 1 d .
C29 C 0.6909(19) 0.509(3) 0.5061(17) 0.132(11) Uani 1 1 d .
H29A H 0.741174 0.449027 0.547605 0.159 Uiso 1 1 calc R
H29B H 0.7019 0.5578 0.5156 0.159 Uiso 1 1 calc R
C30 C 0.7128(18) 0.5194(17) 0.416(2) 0.132(11) Uani 1 1 d .
H30A H 0.6587 0.5778 0.3718 0.159 Uiso 1 1 calc R
H30B H 0.7769 0.5251 0.4031 0.159 Uiso 1 1 calc R
O3 O 0.7192(11) 0.4341(11) 0.4114(8) 0.097(5) Uani 1 1 d .
C31 C 0.7278(16) 0.4311(14) 0.3310(13) 0.082(6) Uani 1 1 d .
H31A H 0.7066 0.4972 0.2835 0.098 Uiso 1 1 calc R
H31B H 0.6826 0.4051 0.3237 0.098 Uiso 1 1 calc R
C32 C 0.8369(17) 0.3677(14) 0.3238(12) 0.087(7) Uani 1 1 d .
H32A H 0.8623 0.3044 0.3759 0.105 Uiso 1 1 calc R
H32B H 0.8388 0.3567 0.2715 0.105 Uiso 1 1 calc R
O4 O 0.8999(12) 0.4157(10) 0.3173(10) 0.106(5) Uani 1 1 d .
C33 C 0.9715(17) 0.3734(15) 0.3786(15) 0.100(8) Uani 1 1 d .
H33A H 1.0114 0.3067 0.3863 0.120 Uiso 1 1 calc R
H33B H 0.9420 0.3697 0.4336 0.120 Uiso 1 1 calc R
C34 C 1.0388(13) 0.4186(12) 0.3649(11) 0.066(5) Uani 1 1 d .
H34A H 1.0984 0.3750 0.4092 0.079 Uiso 1 1 calc R
H34B H 1.0619 0.4314 0.3064 0.079 Uiso 1 1 calc R
O5 O 0.9873(10) 0.5076(9) 0.3719(8) 0.076(4) Uani 1 1 d .
C35 C 1.0524(18) 0.5492(16) 0.3667(14) 0.085(6) Uani 1 1 d .
H35A H 1.0791 0.5641 0.3094 0.101 Uiso 1 1 calc R
H35B H 1.1098 0.5032 0.4130 0.101 Uiso 1 1 calc R
C36 C 1.0000(16) 0.6372(13) 0.3771(10) 0.064(5) Uani 1 1 d .
C37 C 0.8993(17) 0.6758(13) 0.3846(12) 0.073(6) Uani 1 1 d .
H37 H 0.8583 0.6463 0.3829 0.088 Uiso 1 1 calc R
C38 C 0.8597(16) 0.7600(18) 0.3947(13) 0.073(6) Uani 1 1 d .
H38 H 0.7898 0.7900 0.3978 0.088 Uiso 1 1 calc R
C39 C 0.9204(16) 0.8009(16) 0.4004(12) 0.082(6) Uani 1 1 d .
H39 H 0.8918 0.8575 0.4087 0.098 Uiso 1 1 calc R
C40 C 1.024(2) 0.7594(13) 0.3940(11) 0.082(6) Uani 1 1 d .
N5 N 1.0602(12) 0.6794(12) 0.3798(9) 0.079(5) Uani 1 1 d .
C41 C 1.0962(15) 0.7944(14) 0.3994(12) 0.073(6) Uani 1 1 d .
H41A H 1.1483 0.7431 0.4490 0.088 Uiso 1 1 calc R
H41B H 1.1298 0.8058 0.3455 0.088 Uiso 1 1 calc R
O6 O 1.0575(11) 0.8772(9) 0.4102(8) 0.085(4) Uani 1 1 d .
C42 C 1.0208(18) 0.9604(13) 0.3298(13) 0.098(8) Uani 1 1 d .
H42A H 0.9553 0.9714 0.3072 0.118 Uiso 1 1 calc R
H42B H 1.0684 0.9538 0.2861 0.118 Uiso 1 1 calc R
C43 C 1.010(2) 1.0434(15) 0.3479(15) 0.105(8) Uani 1 1 d .
H43A H 0.9677 1.1046 0.2976 0.126 Uiso 1 1 calc R
H43B H 0.9730 1.0400 0.3997 0.126 Uiso 1 1 calc R
O7 O 1.0941(12) 1.0458(9) 0.3616(8) 0.086(3) Uani 1 1 d .
C44 C 1.0760(17) 1.1278(14) 0.3742(14) 0.086(3) Uani 1 1 d .
H44A H 1.0249 1.1863 0.3277 0.103 Uiso 1 1 calc R
H44B H 1.0504 1.1203 0.4313 0.103 Uiso 1 1 calc R
C45 C 1.1652(14) 1.1368(13) 0.3718(12) 0.086(3) Uani 1 1 d D
H45A H 1.1505 1.2040 0.3574 0.103 Uiso 1 1 calc R
H45B H 1.2027 1.1211 0.3259 0.103 Uiso 1 1 calc R
O8 O 1.2260(13) 1.0717(12) 0.4567(9) 0.086(3) Uani 1 1 d D
C46 C 1.323(2) 1.086(3) 0.4545(17) 0.086(3) Uani 1 1 d D
C47 C 1.375(5) 1.103(5) 0.516(2) 0.086(3) Uani 0.26(3) 1 d PD
H47A H 1.3527 1.1720 0.4986 0.103 Uiso 0.26(3) 1 calc PR
H47B H 1.4487 1.0702 0.5206 0.103 Uiso 0.26(3) 1 calc PR
O9 O 1.3339(12) 1.0543(10) 0.6016(10) 0.113(5) Uani 1 1 d D
C47A C 1.381(2) 1.0032(19) 0.5447(16) 0.086(3) Uani 0.74(3) 1 d PD
H47C H 1.3672 0.9464 0.5614 0.103 Uiso 0.74(3) 1 calc PR
H47D H 1.4540 0.9837 0.5459 0.103 Uiso 0.74(3) 1 calc PR
C48 C 1.3776(16) 0.9992(16) 0.6845(14) 0.107(8) Uani 1 1 d .
H48A H 1.3675 1.0412 0.7129 0.128 Uiso 1 1 calc R
H48B H 1.4507 0.9649 0.6841 0.128 Uiso 1 1 calc R
C49 C 1.3373(12) 0.9264(10) 0.7377(11) 0.061(5) Uani 1 1 d .
H49A H 1.2641 0.9593 0.7386 0.073 Uiso 1 1 calc R
H49B H 1.3497 0.8816 0.7120 0.073 Uiso 1 1 calc R
O10 O 1.3876(8) 0.8750(7) 0.8242(7) 0.065(3) Uani 1 1 d .
C50 C 1.3612(10) 0.8047(8) 0.8858(10) 0.041(4) Uani 1 1 d .
C51 C 1.2825(11) 0.7888(9) 0.8692(10) 0.041(4) Uani 1 1 d .
H51 H 1.2424 0.8290 0.8143 0.050 Uiso 1 1 calc R
C52 C 1.2612(10) 0.7152(9) 0.9315(10) 0.041(4) Uani 1 1 d .
C53 C 1.3217(10) 0.6564(10) 1.0104(10) 0.041(4) Uani 1 1 d .
H53 H 1.3092 0.6042 1.0526 0.050 Uiso 1 1 calc R
C54 C 1.4029(10) 0.6720(10) 1.0305(10) 0.041(4) Uani 1 1 d .
H54 H 1.4432 0.6331 1.0853 0.050 Uiso 1 1 calc R
C55 C 1.4186(10) 0.7479(10) 0.9641(10) 0.041(4) Uani 1 1 d .
H55 H 1.4719 0.7603 0.9743 0.050 Uiso 1 1 calc R
C56 C 1.2138(9) 0.3431(8) 0.8915(8) 0.027(3) Uani 1 1 d .
C57 C 1.2044(9) 0.3300(8) 0.8185(8) 0.026(3) Uani 1 1 d .
H57 H 1.1541 0.3791 0.7712 0.031 Uiso 1 1 calc R
C58 C 1.2693(9) 0.2444(8) 0.8154(8) 0.031(3) Uani 1 1 d .
H58 H 1.2632 0.2342 0.7665 0.037 Uiso 1 1 calc R
C59 C 1.3426(11) 0.1748(8) 0.8843(10) 0.037(4) Uani 1 1 d .
C60 C 1.3548(9) 0.1874(8) 0.9574(8) 0.031(3) Uani 1 1 d .
H60 H 1.4072 0.1394 1.0032 0.037 Uiso 1 1 calc R
C61 C 1.2862(10) 0.2745(9) 0.9613(9) 0.039(3) Uani 1 1 d .
H61 H 1.2906 0.2848 1.0107 0.046 Uiso 1 1 calc R
C62 C 1.4097(10) 0.0863(9) 0.8807(9) 0.039(3) Uani 1 1 d .
N6 N 1.4629(9) 0.0140(8) 0.8795(9) 0.057(4) Uani 1 1 d .
C63 C 0.7399(10) 0.9837(8) 0.8437(9) 0.034(3) Uani 1 1 d .
C64 C 0.7046(11) 1.0587(8) 0.7613(8) 0.040(4) Uani 1 1 d .
H64 H 0.7271 1.0488 0.7113 0.048 Uiso 1 1 calc R
C65 C 0.6344(11) 1.1504(8) 0.7519(9) 0.042(4) Uani 1 1 d .
H65 H 0.6090 1.2019 0.6950 0.051 Uiso 1 1 calc R
C66 C 0.6022(10) 1.1666(8) 0.8237(10) 0.036(4) Uani 1 1 d .
C67 C 0.6427(9) 1.0933(8) 0.9045(9) 0.030(3) Uani 1 1 d .
H67 H 0.6237 1.1043 0.9545 0.036 Uiso 1 1 calc R
C68 C 0.7124(9) 1.0012(8) 0.9151(9) 0.034(4) Uani 1 1 d .
H68 H 0.7406 0.9510 0.9721 0.041 Uiso 1 1 calc R
C69 C 0.5323(10) 1.2580(10) 0.8132(9) 0.033(3) Uani 1 1 d .
N7 N 0.4757(10) 1.3322(9) 0.8061(8) 0.050(3) Uani 1 1 d .
C70 C 1.1712(12) 0.0414(12) 0.8794(12) 0.070(5) Uani 1 1 d .
H70A H 1.1643 -0.0103 0.9317 0.105 Uiso 1 1 calc R
H70B H 1.2352 0.0426 0.8871 0.105 Uiso 1 1 calc R
H70C H 1.1695 0.0299 0.8285 0.105 Uiso 1 1 calc R
C71 C 1.0848(12) 0.1380(11) 0.8653(10) 0.054(5) Uani 1 1 d .
H71A H 1.0939 0.1545 0.9116 0.065 Uiso 1 1 calc R
H71B H 1.0873 0.1885 0.8084 0.065 Uiso 1 1 calc R
C74 C 0.9850(13) 0.1375(12) 0.8662(10) 0.054(5) Uani 1 1 d .
H74A H 0.9818 0.0891 0.9243 0.065 Uiso 1 1 calc R
H74B H 0.9781 0.1170 0.8223 0.065 Uiso 1 1 calc R
C72 C 0.8965(12) 0.2342(12) 0.8474(11) 0.062(5) Uani 1 1 d .
H72A H 0.9044 0.2839 0.7927 0.074 Uiso 1 1 calc R
H72B H 0.8997 0.2511 0.8950 0.074 Uiso 1 1 calc R
C73 C 0.7897(15) 0.2389(19) 0.8379(14) 0.101(7) Uani 1 1 d .
H73A H 0.7816 0.2320 0.7856 0.152 Uiso 1 1 calc R
H73B H 0.7382 0.3009 0.8328 0.152 Uiso 1 1 calc R
H73C H 0.7827 0.1867 0.8895 0.152 Uiso 1 1 calc R
O12 O 0.2700(16) 0.7968(11) 0.6401(13) 0.144(6) Uani 1 1 d .
O13 O 0.355(3) 0.800(2) 0.496(2) 0.144(6) Uani 0.50 1 d P

loop_
_atom_site_aniso_label
_atom_site_aniso_U_11
_atom_site_aniso_U_22
_atom_site_aniso_U_33
_atom_site_aniso_U_23
_atom_site_aniso_U_13
_atom_site_aniso_U_12
Pd1 0.0071(8) 0.0217(7) 0.0483(8) -0.0200(5) 0.0014(5) 0.0005(6)
N1 0.010(3) 0.017(2) 0.048(3) -0.020(2) -0.004(3) 0.005(2)
N2 0.010(3) 0.017(2) 0.048(3) -0.020(2) -0.004(3) 0.005(2)
N3 0.006(3) 0.020(2) 0.053(3) -0.024(2) -0.002(2) 0.004(2)
N4 0.012(3) 0.020(2) 0.051(3) -0.023(2) 0.000(2) 0.003(2)
C1 0.010(3) 0.017(2) 0.048(3) -0.020(2) -0.004(3) 0.005(2)
C2 0.010(3) 0.017(2) 0.048(3) -0.020(2) -0.004(3) 0.005(2)
C3 0.010(3) 0.017(2) 0.048(3) -0.020(2) -0.004(3) 0.005(2)
C4 0.010(3) 0.017(2) 0.048(3) -0.020(2) -0.004(3) 0.005(2)
C5 0.006(7) 0.025(6) 0.042(7) -0.018(6) 0.007(6) -0.004(6)
C6 0.010(3) 0.017(2) 0.048(3) -0.020(2) -0.004(3) 0.005(2)
C7 0.010(3) 0.017(2) 0.048(3) -0.020(2) -0.004(3) 0.005(2)
C8 0.010(3) 0.017(2) 0.048(3) -0.020(2) -0.004(3) 0.005(2)
C9 0.010(3) 0.017(2) 0.048(3) -0.020(2) -0.004(3) 0.005(2)
C10 0.010(3) 0.017(2) 0.048(3) -0.020(2) -0.004(3) 0.005(2)
C11 0.006(3) 0.020(2) 0.053(3) -0.024(2) -0.002(2) 0.004(2)
C12 0.006(3) 0.020(2) 0.053(3) -0.024(2) -0.002(2) 0.004(2)
C13 0.006(3) 0.020(2) 0.053(3) -0.024(2) -0.002(2) 0.004(2)
C14 0.006(3) 0.020(2) 0.053(3) -0.024(2) -0.002(2) 0.004(2)
C15 0.006(3) 0.020(2) 0.053(3) -0.024(2) -0.002(2) 0.004(2)
C16 0.012(3) 0.020(2) 0.051(3) -0.023(2) 0.000(2) 0.003(2)
C17 0.012(3) 0.020(2) 0.051(3) -0.023(2) 0.000(2) 0.003(2)
C18 0.012(3) 0.020(2) 0.051(3) -0.023(2) 0.000(2) 0.003(2)
C19 0.012(3) 0.020(2) 0.051(3) -0.023(2) 0.000(2) 0.003(2)
C20 0.012(3) 0.020(2) 0.051(3) -0.023(2) 0.000(2) 0.003(2)
C21 0.013(3) 0.045(3) 0.069(4) -0.034(3) -0.002(3) -0.008(3)
C22 0.013(3) 0.045(3) 0.069(4) -0.034(3) -0.002(3) -0.008(3)
C23 0.013(3) 0.045(3) 0.069(4) -0.034(3) -0.002(3) -0.008(3)
C24 0.013(3) 0.045(3) 0.069(4) -0.034(3) -0.002(3) -0.008(3)
C25 0.013(3) 0.045(3) 0.069(4) -0.034(3) -0.002(3) -0.008(3)
C26 0.013(3) 0.045(3) 0.069(4) -0.034(3) -0.002(3) -0.008(3)
O1 0.043(7) 0.073(7) 0.087(7) -0.048(6) -0.014(6) -0.026(6)
C27 0.066(14) 0.086(12) 0.083(12) -0.042(10) 0.006(10) -0.036(11)
C28 0.066(14) 0.086(12) 0.083(12) -0.042(10) 0.006(10) -0.036(11)
O2 0.048(11) 0.220(19) 0.111(12) -0.074(13) 0.023(9) -0.059(12)
C29 0.061(17) 0.094(17) 0.25(4) -0.10(2) -0.002(18) -0.005(13)
C30 0.061(17) 0.094(17) 0.25(4) -0.10(2) -0.002(18) -0.005(13)
O3 0.099(12) 0.111(11) 0.066(8) -0.037(8) 0.017(7) -0.036(9)
C31 0.072(16) 0.085(13) 0.078(14) -0.045(11) 0.031(11) -0.020(12)
C32 0.099(19) 0.082(13) 0.071(12) -0.025(10) -0.004(11) -0.037(14)
O4 0.072(11) 0.077(8) 0.125(12) -0.005(8) -0.017(9) -0.031(8)
C33 0.064(15) 0.072(12) 0.124(17) -0.026(12) -0.043(14) -0.003(13)
C34 0.045(12) 0.069(11) 0.073(11) -0.022(9) -0.007(9) -0.023(10)
O5 0.058(9) 0.058(7) 0.096(9) -0.030(7) -0.004(7) -0.013(7)
C35 0.095(18) 0.085(15) 0.083(13) -0.033(11) 0.018(12) -0.051(15)
C36 0.063(15) 0.052(10) 0.048(10) -0.006(8) 0.000(9) -0.016(11)
C37 0.065(17) 0.050(10) 0.092(13) -0.034(10) -0.010(11) -0.007(11)
C38 0.065(17) 0.050(10) 0.092(13) -0.034(10) -0.010(11) -0.007(11)
C39 0.040(13) 0.094(14) 0.079(13) -0.034(11) 0.020(10) -0.010(12)
C40 0.040(13) 0.094(14) 0.079(13) -0.034(11) 0.020(10) -0.010(12)
N5 0.070(12) 0.085(12) 0.052(9) -0.014(8) -0.001(8) -0.022(11)
C41 0.064(14) 0.076(13) 0.078(12) -0.026(10) -0.010(10) -0.034(12)
O6 0.120(13) 0.063(8) 0.068(8) -0.017(7) 0.000(7) -0.045(8)
C42 0.12(2) 0.075(13) 0.090(14) -0.014(12) -0.023(13) -0.046(14)
C43 0.13(2) 0.085(14) 0.118(18) -0.054(13) 0.062(16) -0.061(16)
O7 0.094(9) 0.072(6) 0.099(7) -0.045(5) 0.016(6) -0.037(6)
C44 0.094(9) 0.072(6) 0.099(7) -0.045(5) 0.016(6) -0.037(6)
C45 0.094(9) 0.072(6) 0.099(7) -0.045(5) 0.016(6) -0.037(6)
O8 0.094(9) 0.072(6) 0.099(7) -0.045(5) 0.016(6) -0.037(6)
C46 0.094(9) 0.072(6) 0.099(7) -0.045(5) 0.016(6) -0.037(6)
C47 0.094(9) 0.072(6) 0.099(7) -0.045(5) 0.016(6) -0.037(6)
C47A 0.094(9) 0.072(6) 0.099(7) -0.045(5) 0.016(6) -0.037(6)
O9 0.112(14) 0.097(10) 0.095(10) -0.017(9) 0.014(9) -0.042(10)
C48 0.062(16) 0.099(15) 0.099(16) -0.009(13) 0.009(12) -0.020(13)
C49 0.025(10) 0.047(8) 0.084(11) -0.001(8) -0.005(8) -0.018(8)
O10 0.035(7) 0.047(6) 0.108(9) -0.021(6) -0.009(6) -0.024(5)
C50 0.011(8) 0.050(8) 0.079(10) -0.053(8) 0.010(7) -0.002(7)
C51 0.011(8) 0.050(8) 0.079(10) -0.053(8) 0.010(7) -0.002(7)
C52 0.011(8) 0.050(8) 0.079(10) -0.053(8) 0.010(7) -0.002(7)
C53 0.011(8) 0.050(8) 0.079(10) -0.053(8) 0.010(7) -0.002(7)
C54 0.011(8) 0.050(8) 0.079(10) -0.053(8) 0.010(7) -0.002(7)
C55 0.011(8) 0.050(8) 0.079(10) -0.053(8) 0.010(7) -0.002(7)
C56 0.011(8) 0.027(7) 0.041(8) -0.016(6) -0.010(6) -0.003(6)
C57 0.009(7) 0.025(6) 0.040(7) -0.016(6) -0.008(6) 0.001(6)
C58 0.011(8) 0.031(7) 0.050(8) -0.023(6) 0.003(6) -0.002(7)
C59 0.027(9) 0.022(6) 0.072(10) -0.029(7) 0.003(7) -0.010(6)
C60 0.017(8) 0.033(7) 0.054(8) -0.030(6) -0.004(6) -0.008(7)
C61 0.009(6) 0.031(5) 0.070(7) -0.029(5) -0.008(5) 0.006(5)
C62 0.009(6) 0.031(5) 0.070(7) -0.029(5) -0.008(5) 0.006(5)
N6 0.025(8) 0.037(7) 0.102(10) -0.038(7) -0.012(7) 0.005(6)
C63 0.025(9) 0.024(7) 0.050(9) -0.024(7) 0.000(7) 0.001(6)
C64 0.038(10) 0.023(7) 0.041(8) -0.016(6) 0.006(7) 0.005(7)
C65 0.043(10) 0.020(7) 0.045(9) -0.010(6) -0.013(7) 0.002(7)
C66 0.020(9) 0.021(7) 0.064(10) -0.023(7) -0.010(7) 0.001(6)
C67 0.016(8) 0.028(7) 0.052(8) -0.028(7) 0.007(6) -0.004(7)
C68 0.014(8) 0.024(7) 0.054(9) -0.007(6) 0.005(6) -0.011(6)
C69 0.008(8) 0.036(8) 0.063(9) -0.036(7) 0.011(7) -0.004(7)
N7 0.029(8) 0.050(8) 0.075(8) -0.037(7) -0.002(6) -0.009(7)
C70 0.026(10) 0.068(11) 0.108(14) -0.051(10) -0.018(9) 0.004(9)
C71 0.044(11) 0.060(10) 0.057(9) -0.022(8) -0.010(8) -0.023(9)
C74 0.075(14) 0.070(10) 0.053(9) -0.048(8) 0.023(9) -0.043(10)
C72 0.041(11) 0.063(10) 0.082(11) -0.036(9) 0.013(9) -0.021(9)
C73 0.056(14) 0.18(2) 0.120(16) -0.111(17) 0.020(12) -0.049(15)
O12 0.156(17) 0.097(10) 0.162(14) -0.069(10) -0.010(11) -0.022(10)
O13 0.156(17) 0.097(10) 0.162(14) -0.069(10) -0.010(11) -0.022(10)

loop_
_atom_type_symbol
_atom_type_description
_atom_type_scat_dispersion_real
_atom_type_scat_dispersion_imag
_atom_type_scat_source
C C 0.0033 0.0016 'International Tables Vol C Tables 4.2.6.8 and 6.1.1.4'
H H 0.0000 0.0000 'International Tables Vol C Tables 4.2.6.8 and 6.1.1.4'
O O 0.0106 0.0060 'International Tables Vol C Tables 4.2.6.8 and 6.1.1.4'
Pd Pd -0.9988 1.0072 'International Tables Vol C Tables 4.2.6.8 and 6.1.1.4'
N N 0.0061 0.0033 'International Tables Vol C Tables 4.2.6.8 and 6.1.1.4'

loop_
_geom_angle_atom_site_label_1
_geom_angle_atom_site_label_2
_geom_angle_atom_site_label_3
_geom_angle
N2 Pd1 N1 89.7(4)
N2 Pd1 N4 178.6(4)
N1 Pd1 N4 89.9(4)
N2 Pd1 N3 90.6(4)
N1 Pd1 N3 178.3(4)
N4 Pd1 N3 89.9(4)
C1 N1 C4 107.0(10)
C1 N1 Pd1 126.4(8)
C4 N1 Pd1 126.5(8)
C9 N2 C6 105.7(9)
C9 N2 Pd1 126.4(8)
C6 N2 Pd1 127.5(8)
C11 N3 C14 106.4(10)
C11 N3 Pd1 125.4(8)
C14 N3 Pd1 126.4(8)
C19 N4 C16 106.8(10)
C19 N4 Pd1 127.2(8)
C16 N4 Pd1 125.9(8)
N1 C1 C20 127.7(11)
N1 C1 C2 108.7(10)
C20 C1 C2 123.6(10)
C3 C2 C1 107.0(10)
C3 C2 H2 126.5
C1 C2 H2 126.5
C2 C3 C4 108.5(10)
C2 C3 H3 125.7
C4 C3 H3 125.7
N1 C4 C5 127.1(11)
N1 C4 C3 108.5(10)
C5 C4 C3 124.4(11)
C4 C5 C6 122.2(11)
C4 C5 C21 119.6(11)
C6 C5 C21 118.2(11)
N2 C6 C5 126.2(10)
N2 C6 C7 110.0(10)
C5 C6 C7 123.6(11)
C8 C7 C6 105.9(10)
C8 C7 H7 127.0
C6 C7 H7 127.0
C7 C8 C9 107.9(10)
C7 C8 H8 126.1
C9 C8 H8 126.1
N2 C9 C8 110.4(10)
N2 C9 C10 126.4(10)
C8 C9 C10 122.9(10)
C11 C10 C9 120.7(10)
C11 C10 C56 120.5(10)
C9 C10 C56 118.8(10)
N3 C11 C10 128.1(11)
N3 C11 C12 109.5(10)
C10 C11 C12 122.4(11)
C13 C12 C11 107.9(11)
C13 C12 H12 126.1
C11 C12 H12 126.0
C12 C13 C14 107.8(11)
C12 C13 H13 126.1
C14 C13 H13 126.1
C15 C14 N3 124.0(11)
C15 C14 C13 127.7(12)
N3 C14 C13 108.3(10)
C14 C15 C16 127.0(12)
C14 C15 C52 116.6(11)
C16 C15 C52 116.4(11)
C15 C16 N4 125.7(11)
C15 C16 C17 126.0(12)
N4 C16 C17 108.4(10)
C18 C17 C16 107.1(11)
C18 C17 H17 126.4
C16 C17 H17 126.4
C17 C18 C19 107.9(11)
C17 C18 H18 126.1
C19 C18 H18 126.1
N4 C19 C20 125.4(11)
N4 C19 C18 109.8(10)
C20 C19 C18 124.8(11)
C1 C20 C19 123.2(11)
C1 C20 C63 119.2(11)
C19 C20 C63 117.6(11)
C26 C21 C22 120.0(12)
C26 C21 C5 121.1(13)
C22 C21 C5 119.0(13)
C23 C22 C21 119.2(14)
C23 C22 H22 120.4
C21 C22 H22 120.4
C22 C23 O1 117.0(13)
C22 C23 C24 121.8(15)
O1 C23 C24 121.1(12)
C25 C24 C23 117.6(13)
C25 C24 H24 121.2
C23 C24 H24 121.2
C26 C25 C24 120.8(14)
C26 C25 H25 119.6
C24 C25 H25 119.6
C21 C26 C25 120.5(15)
C21 C26 H26 119.7
C25 C26 H26 119.7
C23 O1 C27 120.2(13)
O1 C27 C28 104.5(16)
O1 C27 H27A 110.8
C28 C27 H27A 110.8
O1 C27 H27B 110.8
C28 C27 H27B 110.9
H27A C27 H27B 108.9
O2 C28 C27 107(2)
C29 O2 C28 107(2)
O2 C29 C30 109.1(18)
O3 C30 C29 108(2)
O3 C30 H30A 110.1
C29 C30 H30A 110.1
O3 C30 H30B 110.1
C29 C30 H30B 110.1
H30A C30 H30B 108.4
C31 O3 C30 118.8(18)
O3 C31 C32 111.5(17)
O3 C31 H31A 109.3
C32 C31 H31A 109.3
O3 C31 H31B 109.3
C32 C31 H31B 109.3
H31A C31 H31B 108.0
O4 C32 C31 109.3(18)
O4 C32 H32A 109.8
C31 C32 H32A 109.8
O4 C32 H32B 109.8
C31 C32 H32B 109.8
H32A C32 H32B 108.3
C33 O4 C32 117.3(15)
O4 C33 C34 115.5(18)
O4 C33 H33A 108.4
C34 C33 H33A 108.4
O4 C33 H33B 108.4
C34 C33 H33B 108.4
H33A C33 H33B 107.5
O5 C34 C33 109.5(18)
O5 C34 H34A 109.8
C33 C34 H34A 109.8
O5 C34 H34B 109.8
C33 C34 H34B 109.8
H34A C34 H34B 108.2
C35 O5 C34 111.2(16)
O5 C35 C36 110.4(19)
O5 C35 H35A 109.6
C36 C35 H35A 109.6
O5 C35 H35B 109.6
C36 C35 H35B 109.6
H35A C35 H35B 108.1
C37 C36 N5 122(2)
C37 C36 C35 124(2)
N5 C36 C35 115(2)
C36 C37 C38 117(2)
C36 C37 H37 121.4
C38 C37 H37 121.4
C39 C38 C37 121(2)
C39 C38 H38 119.4
C37 C38 H38 119.4
C38 C39 C40 121(2)
C38 C39 H39 119.7
C40 C39 H39 119.6
N5 C40 C39 117(2)
N5 C40 C41 116(2)
C39 C40 C41 126(2)
C40 N5 C36 122(2)
O6 C41 C40 115.7(18)
O6 C41 H41A 108.4
C40 C41 H41A 108.4
O6 C41 H41B 108.4
C40 C41 H41B 108.4
H41A C41 H41B 107.4
C41 O6 C42 112.0(15)
O6 C42 C43 106.2(17)
O6 C42 H42A 110.5
C43 C42 H42A 110.5
O6 C42 H42B 110.5
C43 C42 H42B 110.5
H42A C42 H42B 108.7
O7 C43 C42 115(2)
O7 C43 H43A 108.4
C42 C43 H43A 108.4
O7 C43 H43B 108.4
C42 C43 H43B 108.4
H43A C43 H43B 107.5
C43 O7 C44 111.4(17)
C45 C44 O7 108.9(19)
C45 C44 H44A 109.9
O7 C44 H44A 109.9
C45 C44 H44B 109.9
O7 C44 H44B 109.9
H44A C44 H44B 108.3
C44 C45 O8 109.8(17)
C44 C45 H45A 109.7
O8 C45 H45A 109.7
C44 C45 H45B 109.7
O8 C45 H45B 109.7
H45A C45 H45B 108.2
C45 O8 C46 109.2(13)
C47 C46 O8 133(3)
C47 C46 C47A 59(3)
O8 C46 C47A 100(2)
C46 C47 O9 99(2)
C46 C47 H47A 112.2
O9 C47 H47A 112.1
C46 C47 H47B 112.0
O9 C47 H47B 112.0
H47A C47 H47B 109.7
C48 O9 C47A 111.2(19)
C48 O9 C47 131(3)
C47A O9 C47 59(3)
O9 C47A C46 99(2)
O9 C47A H47C 112.0
C46 C47A H47C 112.0
O9 C47A H47D 112.0
C46 C47A H47D 112.0
H47C C47A H47D 109.7
O9 C48 C49 113.3(18)
O9 C48 H48A 108.9
C49 C48 H48A 108.9
O9 C48 H48B 108.9
C49 C48 H48B 108.9
H48A C48 H48B 107.7
O10 C49 C48 107.6(13)
O10 C49 H49A 110.2
C48 C49 H49A 110.2
O10 C49 H49B 110.2
C48 C49 H49B 110.2
H49A C49 H49B 108.5
C50 O10 C49 117.9(10)
C55 C50 O10 117.2(12)
C55 C50 C51 119.8(13)
O10 C50 C51 123.0(13)
C50 C51 C52 121.1(13)
C50 C51 H51 119.5
C52 C51 H51 119.5
C53 C52 C51 118.6(13)
C53 C52 C15 119.6(12)
C51 C52 C15 121.9(12)
C52 C53 C54 121.8(13)
C52 C53 H53 119.1
C54 C53 H53 119.1
C55 C54 C53 115.7(13)
C55 C54 H54 122.2
C53 C54 H54 122.2
C50 C55 C54 123.0(12)
C50 C55 H55 118.5
C54 C55 H55 118.5
C61 C56 C57 122.4(13)
C61 C56 C10 118.4(12)
C57 C56 C10 119.1(10)
C58 C57 C56 119.5(11)
C58 C57 H57 120.2
C56 C57 H57 120.2
C59 C58 C57 119.1(13)
C59 C58 H58 120.4
C57 C58 H58 120.4
C58 C59 C60 122.2(13)
C58 C59 C62 118.9(14)
C60 C59 C62 118.8(12)
C59 C60 C61 118.4(12)
C59 C60 H60 120.8
C61 C60 H60 120.8
C56 C61 C60 118.2(14)
C56 C61 H61 120.9
C60 C61 H61 120.9
N6 C62 C59 178.4(16)
C64 C63 C68 119.3(12)
C64 C63 C20 119.7(13)
C68 C63 C20 121.0(11)
C63 C64 C65 119.4(14)
C63 C64 H64 120.3
C65 C64 H64 120.3
C66 C65 C64 121.2(11)
C66 C65 H65 119.4
C64 C65 H65 119.4
C67 C66 C65 118.5(12)
C67 C66 C69 120.8(15)
C65 C66 C69 120.6(12)
C66 C67 C68 120.9(14)
C66 C67 H67 119.5
C68 C67 H67 119.5
C63 C68 C67 120.4(11)
C63 C68 H68 119.8
C67 C68 H68 119.8
N7 C69 C66 178.9(15)
C71 C70 H70A 109.5
C71 C70 H70B 109.5
H70A C70 H70B 109.5
C71 C70 H70C 109.5
H70A C70 H70C 109.5
H70B C70 H70C 109.5
C74 C71 C70 113.0(14)
C74 C71 H71A 109.0
C70 C71 H71A 109.0
C74 C71 H71B 109.0
C70 C71 H71B 109.0
H71A C71 H71B 107.8
C71 C74 C72 114.6(14)
C71 C74 H74A 108.6
C72 C74 H74A 108.6
C71 C74 H74B 108.6
C72 C74 H74B 108.6
H74A C74 H74B 107.6
C74 C72 C73 115.8(15)
C74 C72 H72A 108.3
C73 C72 H72A 108.3
C74 C72 H72B 108.3
C73 C72 H72B 108.3
H72A C72 H72B 107.4
C72 C73 H73A 109.5
C72 C73 H73B 109.5
H73A C73 H73B 109.5
C72 C73 H73C 109.5
H73A C73 H73C 109.5
H73B C73 H73C 109.5

loop_
_geom_bond_atom_site_label_1
_geom_bond_atom_site_label_2
_geom_bond_distance
Pd1 N2 1.995(9)
Pd1 N1 2.011(9)
Pd1 N4 2.022(10)
Pd1 N3 2.024(10)
N1 C1 1.371(15)
N1 C4 1.383(16)
N2 C9 1.369(14)
N2 C6 1.373(15)
N3 C11 1.359(16)
N3 C14 1.406(16)
N4 C19 1.373(16)
N4 C16 1.389(16)
C1 C20 1.378(17)
C1 C2 1.463(17)
C2 C3 1.328(16)
C2 H2 0.9500
C3 C4 1.440(17)
C3 H3 0.9500
C4 C5 1.390(17)
C5 C6 1.402(17)
C5 C21 1.515(18)
C6 C7 1.469(16)
C7 C8 1.340(16)
C7 H7 0.9500
C8 C9 1.441(16)
C8 H8 0.9500
C9 C10 1.447(16)
C10 C11 1.395(17)
C10 C56 1.510(18)
C11 C12 1.439(17)
C12 C13 1.332(17)
C12 H12 0.9500
C13 C14 1.435(17)
C13 H13 0.9500
C14 C15 1.359(17)
C15 C16 1.369(18)
C15 C52 1.533(19)
C16 C17 1.471(17)
C17 C18 1.341(17)
C17 H17 0.9500
C18 C19 1.444(18)
C18 H18 0.9500
C19 C20 1.416(17)
C20 C63 1.504(18)
C21 C26 1.37(2)
C21 C22 1.41(2)
C22 C23 1.345(18)
C22 H22 0.9500
C23 O1 1.370(18)
C23 C24 1.43(2)
C24 C25 1.38(2)
C24 H24 0.9500
C25 C26 1.382(18)
C25 H25 0.9500
C26 H26 0.9500
O1 C27 1.43(2)
C27 C28 1.61(4)
C27 H27A 0.9900
C27 H27B 0.9900
C28 O2 1.41(3)
O2 C29 1.30(3)
C29 C30 1.50(4)
C30 O3 1.46(3)
C30 H30A 0.9900
C30 H30B 0.9900
O3 C31 1.40(2)
C31 C32 1.55(3)
C31 H31A 0.9900
C31 H31B 0.9900
C32 O4 1.45(2)
C32 H32A 0.9900
C32 H32B 0.9900
O4 C33 1.28(2)
C33 C34 1.45(3)
C33 H33A 0.9900
C33 H33B 0.9900
C34 O5 1.44(2)
C34 H34A 0.9900
C34 H34B 0.9900
O5 C35 1.40(2)
C35 C36 1.46(3)
C35 H35A 0.9900
C35 H35B 0.9900
C36 C37 1.37(3)
C36 N5 1.38(2)
C37 C38 1.39(3)
C37 H37 0.9500
C38 C39 1.38(3)
C38 H38 0.9500
C39 C40 1.41(3)
C39 H39 0.9500
C40 N5 1.37(2)
C40 C41 1.46(3)
C41 O6 1.38(2)
C41 H41A 0.9900
C41 H41B 0.9900
O6 C42 1.41(2)
C42 C43 1.52(3)
C42 H42A 0.9900
C42 H42B 0.9900
C43 O7 1.32(3)
C43 H43A 0.9900
C43 H43B 0.9900
O7 C44 1.42(2)
C44 C45 1.39(3)
C44 H44A 0.9900
C44 H44B 0.9900
C45 O8 1.464(15)
C45 H45A 0.9900
C45 H45B 0.9900
O8 C46 1.555(18)
C46 C47 1.544(15)
C46 C47A 1.558(19)
C47 O9 1.55(2)
C47 H47A 0.9900
C47 H47B 0.9900
O9 C48 1.34(2)
O9 C47A 1.520(19)
C47A H47C 0.9900
C47A H47D 0.9900
C48 C49 1.51(2)
C48 H48A 0.9900
C48 H48B 0.9900
C49 O10 1.426(18)
C49 H49A 0.9900
C49 H49B 0.9900
O10 C50 1.388(15)
C50 C55 1.355(19)
C50 C51 1.385(19)
C51 C52 1.386(19)
C51 H51 0.9500
C52 C53 1.384(19)
C53 C54 1.438(19)
C53 H53 0.9500
C54 C55 1.396(19)
C54 H54 0.9500
C55 H55 0.9500
C56 C61 1.378(17)
C56 C57 1.393(18)
C57 C58 1.393(18)
C57 H57 0.9500
C58 C59 1.378(18)
C58 H58 0.9500
C59 C60 1.402(19)
C59 C62 1.44(2)
C60 C61 1.432(19)
C60 H60 0.9500
C61 H61 0.9500
C62 N6 1.161(17)
C63 C64 1.375(17)
C63 C68 1.373(19)
C64 C65 1.413(19)
C64 H64 0.9500
C65 C66 1.38(2)
C65 H65 0.9500
C66 C67 1.358(17)
C66 C69 1.40(2)
C67 C68 1.411(18)
C67 H67 0.9500
C68 H68 0.9500
C69 N7 1.146(16)
C70 C71 1.53(2)
C70 H70A 0.9800
C70 H70B 0.9800
C70 H70C 0.9800
C71 C74 1.48(2)
C71 H71A 0.9900
C71 H71B 0.9900
C74 C72 1.53(2)
C74 H74A 0.9900
C74 H74B 0.9900
C72 C73 1.57(2)
C72 H72A 0.9900
C72 H72B 0.9900
C73 H73A 0.9800
C73 H73B 0.9800
C73 H73C 0.9800
